data_4321765
loop_
_publ_author_name
'Osamu Niyomura'
'Shinzi Kato'
'Takahiro Kanda'

_publ_section_title
;
 Facile Synthesis and Structure of Heavy Alkali Metal Thiocarboxylates:
 Structural Comparison with the Selenium and Tellurium Isologues
;
_journal_name_full 'Inorganic Chemistry'
_journal_page_first 507
_journal_page_last 518
_journal_paper_doi 10.1021/ic9808091
_journal_volume 38
_journal_year 1999
_chemical_formula_sum 'C8 H7 O2 Rb S'
_chemical_formula_weight 252.67
_space_group_IT_number 61
_symmetry_cell_setting orthorhombic
_symmetry_Int_Tables_number 61
_symmetry_space_group_name_Hall '-P 2ac 2ab'
_symmetry_space_group_name_H-M 'P b c a'
_audit_creation_date 'Wed Jun 24 14:29:01 1998'
_audit_creation_method 'from TEXRAY.INF file'
_cell_angle_alpha 90
_cell_angle_beta 90
_cell_angle_gamma 90
_cell_formula_units_Z 8
_cell_length_a 8.433(3)
_cell_length_b 29.298(3)
_cell_length_c 7.395(3)
_cell_measurement_reflns_used 18
_cell_measurement_temperature 193.2
_cell_measurement_theta_max 12.2
_cell_measurement_theta_min 10.0
_cell_volume 1827.1(10)
_computing_cell_refinement 'Rigaku/AFC Diffractometer Control'
_computing_data_collection 'Rigaku/AFC Diffractometer Control'
_computing_data_reduction teXsan
_computing_publication_material teXsan
_computing_structure_refinement teXsan
_computing_structure_solution SHELXS86
_diffrn_ambient_temperature 193.2
_diffrn_measurement_device_type 'Rigaku AFC7R'
_diffrn_measurement_method \w
_diffrn_orient_matrix_UB_11 -0.07580
_diffrn_orient_matrix_UB_12 0.00106
_diffrn_orient_matrix_UB_13 0.10394
_diffrn_orient_matrix_UB_21 -0.09116
_diffrn_orient_matrix_UB_22 0.00027
_diffrn_orient_matrix_UB_23 -0.08647
_diffrn_orient_matrix_UB_31 -0.00308
_diffrn_orient_matrix_UB_32 -0.03411
_diffrn_orient_matrix_UB_33 0.00255
_diffrn_radiation_detector 'scintillation counter'
_diffrn_radiation_monochromator graphite
_diffrn_radiation_source 'Rigaku rotating anode'
_diffrn_radiation_type 'Mo K\a'
_diffrn_radiation_wavelength 0.7107
_diffrn_reflns_av_R_equivalents 0.000
_diffrn_reflns_av_sigmaI/netI 0.000
_diffrn_reflns_limit_h_max 10
_diffrn_reflns_limit_h_min 0
_diffrn_reflns_limit_k_max 38
_diffrn_reflns_limit_k_min 0
_diffrn_reflns_limit_l_max 9
_diffrn_reflns_limit_l_min 0
_diffrn_reflns_number 2453
_diffrn_reflns_reduction_process 'Lp corrections applied'
_diffrn_reflns_theta_max 27.4943
_diffrn_standards_decay_% -6.68
_diffrn_standards_interval_count 150
_diffrn_standards_number 3
_exptl_absorpt_coefficient_mu 5.591
_exptl_absorpt_correction_T_max 1.092
_exptl_absorpt_correction_T_min 0.862
_exptl_absorpt_correction_type refdelf
_exptl_absorpt_process_details '(Walker & Stuart, 1983)'
_exptl_crystal_colour colorless
_exptl_crystal_density_diffrn 1.837
_exptl_crystal_density_method 'not measured'
_exptl_crystal_description prismatic
_exptl_crystal_F_000 992.00
_exptl_crystal_size_max 0.260
_exptl_crystal_size_mid 0.230
_exptl_crystal_size_min 0.230
_refine_diff_density_max 0.44
_refine_diff_density_min -0.50
_refine_ls_extinction_method none
_refine_ls_goodness_of_fit_ref 1.105
_refine_ls_hydrogen_treatment noref
_refine_ls_matrix_type full
_refine_ls_number_constraints 0
_refine_ls_number_parameters 109
_refine_ls_number_reflns 1195
_refine_ls_number_restraints 0
_refine_ls_R_factor_all 0.0346
_refine_ls_R_factor_gt 0.0346
_refine_ls_shift/su_max 0.0000
_refine_ls_shift/su_mean 0.0000
_refine_ls_structure_factor_coef F
_refine_ls_weighting_details 'w = 1/[\s^2^(Fo) + 0.00016|Fo|^2^]'
_refine_ls_weighting_scheme calc
_refine_ls_wR_factor_gt 0.0362
_refine_ls_wR_factor_ref 0.0361
_reflns_number_gt 1195
_reflns_number_total 2453
_reflns_threshold_expression >3.0sigma(I)
_cod_data_source_file ic9808091_4.cif
_cod_data_source_block 2-CH3OC6H4COSRb
_cod_original_cell_volume 1827.1(8)
_cod_original_sg_symbol_H-M 'P b c a '
_cod_original_formula_sum 'C8 H7 O2 Rb S '
_cod_database_code 4321765

loop_
_symmetry_equiv_pos_as_xyz
x,y,z
1/2+x,1/2-y,-z
-x,1/2+y,1/2-z
1/2-x,-y,1/2+z
-x,-y,-z
1/2-x,1/2+y,z
x,1/2-y,1/2+z
1/2+x,y,1/2-z

loop_
_atom_site_label
_atom_site_type_symbol
_atom_site_fract_x
_atom_site_fract_y
_atom_site_fract_z
_atom_site_U_iso_or_equiv
_atom_site_adp_type
_atom_site_occupancy
_atom_site_calc_flag
_atom_site_refinement_flags
_atom_site_disorder_assembly
_atom_site_disorder_group
Rb(1) Rb 1.21821(6) -0.03615(2) 0.63424(7) 0.0304(1) Uani 1.00 d . . .
S(1) S 1.0068(2) 0.05164(5) 0.8018(2) 0.0327(4) Uani 1.00 d . . .
O(1) O 1.1285(4) 0.0526(1) 0.4743(5) 0.032(1) Uani 1.00 d . . .
O(2) O 0.9466(5) 0.1281(1) 0.3389(5) 0.053(1) Uani 1.00 d . . .
C(1) C 1.1023(6) 0.1262(2) 0.6030(6) 0.024(1) Uani 1.00 d . . .
C(2) C 1.0365(7) 0.1512(2) 0.4632(7) 0.036(2) Uani 1.00 d . . .
C(3) C 1.0586(7) 0.1986(2) 0.4552(8) 0.042(2) Uani 1.00 d . . .
C(4) C 1.1480(8) 0.2198(2) 0.5845(8) 0.043(2) Uani 1.00 d . . .
C(5) C 1.2165(7) 0.1958(2) 0.7229(8) 0.042(2) Uani 1.00 d . . .
C(6) C 1.1918(6) 0.1488(2) 0.7330(7) 0.031(2) Uani 1.00 d . . .
C(7) C 1.0880(6) 0.0743(2) 0.6086(7) 0.026(1) Uani 1.00 d . . .
C(8) C 0.9456(8) 0.1451(2) 0.1602(9) 0.057(2) Uani 1.00 d . . .
H(1) H 1.0084 0.2164 0.3578 0.0510 Uiso 1.00 calc . . .
H(2) H 1.1648 0.2525 0.5795 0.0497 Uiso 1.00 calc . . .
H(3) H 1.2832 0.2113 0.8125 0.0485 Uiso 1.00 calc . . .
H(4) H 1.2376 0.1310 0.8337 0.0372 Uiso 1.00 calc . . .
H(5) H 1.0424 0.1574 0.1258 0.0680 Uiso 1.00 calc . . .
H(6) H 0.8630 0.1678 0.1470 0.0680 Uiso 1.00 calc . . .
H(7) H 0.9177 0.1205 0.0762 0.0680 Uiso 1.00 calc . . .

loop_
_atom_site_aniso_label
_atom_site_aniso_U_11
_atom_site_aniso_U_22
_atom_site_aniso_U_33
_atom_site_aniso_U_12
_atom_site_aniso_U_13
_atom_site_aniso_U_23
Rb(1) 0.0298(3) 0.0304(3) 0.0310(3) -0.0007(3) -0.0036(3) -0.0015(3)
S(1) 0.0333(8) 0.0320(7) 0.0327(8) -0.0037(6) 0.0041(7) 0.0008(6)
O(1) 0.040(2) 0.032(2) 0.024(2) -0.003(2) 0.002(2) -0.008(2)
O(2) 0.074(3) 0.046(2) 0.040(3) -0.021(2) -0.029(2) 0.016(2)
C(1) 0.026(3) 0.025(3) 0.020(3) -0.002(2) 0.008(2) 0.000(2)
C(2) 0.042(4) 0.036(3) 0.028(3) -0.005(3) -0.002(3) 0.000(3)
C(3) 0.058(4) 0.035(3) 0.034(3) -0.002(3) 0.005(3) 0.009(3)
C(4) 0.062(4) 0.027(3) 0.039(4) -0.011(3) 0.018(4) -0.006(3)
C(5) 0.050(4) 0.037(3) 0.037(4) -0.013(3) 0.009(4) -0.014(3)
C(6) 0.036(4) 0.035(3) 0.023(3) -0.001(2) 0.003(3) -0.005(2)
C(7) 0.018(3) 0.027(3) 0.032(3) -0.006(2) -0.009(3) 0.004(3)
C(8) 0.061(5) 0.065(4) 0.046(4) -0.009(4) -0.016(4) 0.002(4)

loop_
_atom_type_symbol
_atom_type_description
_atom_type_scat_dispersion_real
_atom_type_scat_dispersion_imag
_atom_type_scat_source
C C 0.003 0.002
;International Tables for Crystallography
(1992, Vol. C, Tables 4.2.6.8 and 6.1.1.1)
;
H H 0.000 0.000
;International Tables for Crystallography
(1992, Vol. C, Table 6.1.1.2)
;
O O 0.011 0.006
;International Tables for Crystallography
(1992, Vol. C, Tables 4.2.6.8 and 6.1.1.1)
;
Rb Rb -0.939 2.968
;International Tables for Crystallography
(1992, Vol. C, Tables 4.2.6.8 and 6.1.1.1)
;
S S 0.125 0.123
;International Tables for Crystallography
(1992, Vol. C, Tables 4.2.6.8 and 6.1.1.1)
;

loop_
_geom_angle_atom_site_label_1
_geom_angle_atom_site_label_2
_geom_angle_atom_site_label_3
_geom_angle
_geom_angle_site_symmetry_1
_geom_angle_site_symmetry_2
_geom_angle_site_symmetry_3
_geom_angle_publ_flag
Rb(1) Rb(1) Rb(1) 118.84(2) 4_754 1_555 4_755 yes
Rb(1) Rb(1) S(1) 90.35(3) 4_754 1_555 1_555 yes
Rb(1) Rb(1) O(1) 41.70(7) 4_754 1_555 1_555 yes
Rb(1) Rb(1) O(1) 141.38(7) 4_754 1_555 4_755 yes
Rb(1) Rb(1) S(1) 51.13(3) 4_755 1_555 1_555 yes
Rb(1) Rb(1) O(1) 86.72(7) 4_755 1_555 1_555 yes
Rb(1) Rb(1) O(1) 43.27(7) 4_755 1_555 4_755 yes
S(1) Rb(1) O(1) 48.65(7) 1_555 1_555 1_555 yes
S(1) Rb(1) O(1) 92.55(8) 1_555 1_555 4_755 yes
O(1) Rb(1) O(1) 127.90(8) 1_555 1_555 4_755 yes
Rb(1) S(1) C(7) 77.2(2) 1_555 1_555 1_555 yes
Rb(1) O(1) Rb(1) 95.03(10) 1_555 1_555 4_754 yes
Rb(1) O(1) C(7) 101.7(3) 1_555 1_555 1_555 yes
Rb(1) O(1) C(7) 157.2(3) 4_754 1_555 1_555 yes
C(2) O(2) C(8) 117.2(5) 1_555 1_555 1_555 yes
C(2) C(1) C(6) 118.7(5) 1_555 1_555 1_555 yes
C(2) C(1) C(7) 121.2(5) 1_555 1_555 1_555 yes
C(6) C(1) C(7) 120.0(5) 1_555 1_555 1_555 yes
O(2) C(2) C(1) 117.4(5) 1_555 1_555 1_555 yes
O(2) C(2) C(3) 122.3(5) 1_555 1_555 1_555 yes
C(1) C(2) C(3) 120.3(5) 1_555 1_555 1_555 yes
C(2) C(3) C(4) 119.7(6) 1_555 1_555 1_555 yes
C(2) C(3) H(1) 119.9(6) 1_555 1_555 1_555 no
C(4) C(3) H(1) 120.4(6) 1_555 1_555 1_555 no
C(3) C(4) C(5) 121.4(5) 1_555 1_555 1_555 yes
C(3) C(4) H(2) 120.2(6) 1_555 1_555 1_555 no
C(5) C(4) H(2) 118.3(6) 1_555 1_555 1_555 no
C(4) C(5) C(6) 118.9(5) 1_555 1_555 1_555 yes
C(4) C(5) H(3) 120.6(5) 1_555 1_555 1_555 no
C(6) C(5) H(3) 120.4(6) 1_555 1_555 1_555 no
C(1) C(6) C(5) 121.0(5) 1_555 1_555 1_555 yes
C(1) C(6) H(4) 118.8(5) 1_555 1_555 1_555 no
C(5) C(6) H(4) 120.2(5) 1_555 1_555 1_555 no
S(1) C(7) O(1) 125.7(4) 1_555 1_555 1_555 yes
S(1) C(7) C(1) 116.1(4) 1_555 1_555 1_555 yes
O(1) C(7) C(1) 118.2(4) 1_555 1_555 1_555 yes
O(2) C(8) H(5) 112.8(6) 1_555 1_555 1_555 no
O(2) C(8) H(6) 109.9(6) 1_555 1_555 1_555 no
O(2) C(8) H(7) 109.5(6) 1_555 1_555 1_555 no
H(5) C(8) H(6) 109.9(7) 1_555 1_555 1_555 no
H(5) C(8) H(7) 108.8(7) 1_555 1_555 1_555 no
H(6) C(8) H(7) 105.6(6) 1_555 1_555 1_555 no

loop_
_geom_bond_atom_site_label_1
_geom_bond_atom_site_label_2
_geom_bond_distance
_geom_bond_site_symmetry_1
_geom_bond_site_symmetry_2
_geom_bond_publ_flag
Rb(1) Rb(1) 4.2946(5) 1_555 4_754 yes
Rb(1) Rb(1) 4.2946(5) 1_555 4_755 yes
Rb(1) S(1) 3.366(2) 1_555 1_555 yes
Rb(1) O(1) 2.955(3) 1_555 1_555 yes
Rb(1) O(1) 2.868(4) 1_555 4_755 yes
S(1) C(7) 1.717(5) 1_555 1_555 yes
O(1) C(7) 1.228(6) 1_555 1_555 yes
O(2) C(2) 1.371(6) 1_555 1_555 yes
O(2) C(8) 1.413(7) 1_555 1_555 yes
C(1) C(2) 1.384(7) 1_555 1_555 yes
C(1) C(6) 1.391(7) 1_555 1_555 yes
C(1) C(7) 1.525(6) 1_555 1_555 yes
C(2) C(3) 1.400(7) 1_555 1_555 yes
C(3) C(4) 1.368(8) 1_555 1_555 yes
C(3) H(1) 0.986 1_555 1_555 no
C(4) C(5) 1.369(8) 1_555 1_555 yes
C(4) H(2) 0.969 1_555 1_555 no
C(5) C(6) 1.395(7) 1_555 1_555 yes
C(5) H(3) 0.981 1_555 1_555 no
C(6) H(4) 0.988 1_555 1_555 no
C(8) H(5) 0.927 1_555 1_555 no
C(8) H(6) 0.967 1_555 1_555 no
C(8) H(7) 0.980 1_555 1_555 no

loop_
_geom_contact_atom_site_label_1
_geom_contact_atom_site_label_2
_geom_contact_distance
_geom_contact_site_symmetry_1
_geom_contact_site_symmetry_2
_geom_contact_publ_flag
Rb(1) S(1) 3.366(2) 1_555 1_555 ?
Rb(1) O(1) 2.955(3) 1_555 1_555 ?
Rb(1) O(1) 2.868(4) 1_555 4_755 ?
Rb(1) O(1) 2.868(4) 1_555 4_755 ?
Rb(1) O(1) 2.955(3) 1_555 1_555 ?
Rb(1) O(2) 3.039(4) 1_555 5_756 ?
Rb(1) O(1) 3.070(4) 1_555 5_756 ?
Rb(1) C(7) 3.338(5) 1_555 5_756 ?
Rb(1) S(1) 3.366(2) 1_555 1_555 ?
Rb(1) S(1) 3.410(2) 1_555 4_754 ?
Rb(1) C(7) 3.422(5) 1_555 1_555 ?
Rb(1) S(1) 3.572(2) 1_555 8_556 ?
S(1) O(1) 3.595(4) 1_555 8_456 ?
C(1) C(8) 3.533(8) 1_555 8_555 ?
C(2) C(8) 3.573(9) 1_555 8_555 ?

loop_
_geom_torsion_atom_site_label_1
_geom_torsion_atom_site_label_2
_geom_torsion_atom_site_label_3
_geom_torsion_atom_site_label_4
_geom_torsion
_geom_torsion_site_symmetry_1
_geom_torsion_site_symmetry_2
_geom_torsion_site_symmetry_3
_geom_torsion_site_symmetry_4
_geom_torsion_publ_flag
Rb(1) Rb(1) S(1) C(7) 116.3(2) 1_555 4_754 4_754 4_754 yes
Rb(1) Rb(1) O(1) C(7) 137.2(9) 1_555 4_754 1_555 1_555 yes
Rb(1) Rb(1) O(1) C(7) -22.1(3) 1_555 4_754 4_754 4_754 yes
Rb(1) Rb(1) Rb(1) S(1) -135.49(3) 1_555 4_755 1_556 1_556 yes
Rb(1) Rb(1) Rb(1) O(1) -135.7(1) 1_555 4_755 1_556 1_556 yes
Rb(1) Rb(1) S(1) C(7) -11.6(2) 1_555 4_755 4_755 4_755 yes
Rb(1) Rb(1) O(1) C(7) -164.4(4) 1_555 4_755 4_755 4_755 yes
Rb(1) S(1) C(7) O(1) 26.1(4) 1_555 1_555 1_555 1_555 yes
Rb(1) S(1) C(7) C(1) -157.1(4) 1_555 1_555 1_555 1_555 yes
Rb(1) O(1) Rb(1) S(1) -15.43(8) 1_555 1_555 4_754 4_754 yes
Rb(1) O(1) Rb(1) O(1) 21.11(10) 1_555 1_555 4_754 4_754 yes
Rb(1) O(1) C(7) S(1) -29.9(5) 1_555 1_555 1_555 1_555 yes
Rb(1) O(1) C(7) C(1) 153.4(4) 1_555 1_555 1_555 1_555 yes
Rb(1) O(1) Rb(1) S(1) -179.7(1) 1_555 4_755 4_755 4_755 yes
Rb(1) O(1) Rb(1) O(1) 127.9(1) 1_555 4_755 4_755 1_556 yes
Rb(1) O(1) C(7) S(1) -166.2(5) 1_555 4_755 4_755 4_755 yes
Rb(1) O(1) C(7) C(1) 17(1) 1_555 4_755 4_755 4_755 yes
S(1) Rb(1) Rb(1) S(1) 160.29(3) 1_555 1_555 4_754 4_754 yes
S(1) Rb(1) Rb(1) O(1) 0.3(1) 1_555 1_555 4_754 1_555 yes
S(1) Rb(1) Rb(1) O(1) -163.20(7) 1_555 1_555 4_754 4_754 yes
S(1) Rb(1) Rb(1) S(1) 160.29(3) 1_555 1_555 4_755 4_755 yes
S(1) Rb(1) Rb(1) O(1) 65.8(1) 1_555 1_555 4_755 1_556 yes
S(1) Rb(1) Rb(1) O(1) 160.0(1) 1_555 1_555 4_755 4_755 yes
S(1) Rb(1) O(1) C(7) 16.0(3) 1_555 1_555 1_555 1_555 yes
S(1) Rb(1) O(1) C(7) 121.8(9) 1_555 1_555 4_755 4_755 yes
S(1) C(7) C(1) C(2) -124.9(5) 1_555 1_555 1_555 1_555 yes
S(1) C(7) C(1) C(6) 59.6(6) 1_555 1_555 1_555 1_555 yes
O(1) Rb(1) Rb(1) O(1) -163.46(6) 1_555 1_555 4_754 4_754 yes
O(1) Rb(1) Rb(1) O(1) 102.3(2) 1_555 1_555 4_755 1_556 yes
O(1) Rb(1) Rb(1) O(1) -163.46(6) 1_555 1_555 4_755 4_755 yes
O(1) Rb(1) S(1) C(7) -11.4(2) 1_555 1_555 1_555 1_555 yes
O(1) Rb(1) O(1) Rb(1) 21.11(10) 1_555 1_555 4_755 4_755 yes
O(1) Rb(1) O(1) C(7) 158.3(9) 1_555 1_555 4_755 4_755 yes
O(1) Rb(1) Rb(1) O(1) -94.3(2) 1_555 4_754 1_555 4_755 yes
O(1) Rb(1) S(1) C(7) 129.9(2) 1_555 4_754 4_754 4_754 yes
O(1) Rb(1) O(1) C(7) -36.4(3) 1_555 4_754 4_754 4_754 yes
O(1) C(7) C(1) C(2) 52.2(7) 1_555 1_555 1_555 1_555 yes
O(1) C(7) C(1) C(6) -123.3(5) 1_555 1_555 1_555 1_555 yes
O(2) C(2) C(1) C(6) -178.9(5) 1_555 1_555 1_555 1_555 yes
O(2) C(2) C(1) C(7) 5.6(8) 1_555 1_555 1_555 1_555 yes
O(2) C(2) C(3) C(4) 179.2(6) 1_555 1_555 1_555 1_555 yes
C(1) C(2) O(2) C(8) -149.2(6) 1_555 1_555 1_555 1_555 yes
C(1) C(2) C(3) C(4) 1.2(9) 1_555 1_555 1_555 1_555 yes
C(1) C(6) C(5) C(4) 1.4(9) 1_555 1_555 1_555 1_555 yes
C(2) C(1) C(6) C(5) -0.5(8) 1_555 1_555 1_555 1_555 yes
C(2) C(3) C(4) C(5) -0.3(10) 1_555 1_555 1_555 1_555 yes
C(3) C(2) O(2) C(8) 32.8(9) 1_555 1_555 1_555 1_555 yes
C(3) C(2) C(1) C(6) -0.9(8) 1_555 1_555 1_555 1_555 yes
C(3) C(2) C(1) C(7) -176.4(5) 1_555 1_555 1_555 1_555 yes
C(3) C(4) C(5) C(6) -1.0(9) 1_555 1_555 1_555 1_555 yes
C(5) C(6) C(1) C(7) 175.1(5) 1_555 1_555 1_555 1_555 yes
